data_4036580
loop_
_publ_author_name
'Zhang, Yu-Fei'
'Tian, Wan-Fa'
'Cao, Xiao-Ping'
'Kuck, Dietmar'
'Chow, Hak-Fun'

_publ_section_title
;
 o-Quinones Derived from Tribenzotriquinacenes: Functionalization of Inner
 Bay Positions and Use for Single-Wing Extensions.
;
_journal_issue 6
_journal_name_full 'The Journal of organic chemistry'
_journal_page_first 2308
_journal_page_last 2319
_journal_paper_doi 10.1021/acs.joc.5b02806
_journal_volume 81
_journal_year 2016
_chemical_formula_moiety 'C55 H42 O3'
_chemical_formula_sum 'C55 H42 O3'
_chemical_formula_weight 750.88
_space_group_crystal_system monoclinic
_space_group_IT_number 14
_space_group_name_Hall '-P 2yn'
_space_group_name_H-M_alt 'P 1 21/n 1'
_atom_sites_solution_hydrogens geom
_atom_sites_solution_primary iterative
_audit_creation_date 2013-09-02
_audit_creation_method
;
  Olex2 1.2
  (compiled Apr 23 2013 17:54:37, GUI svn.r4466)
;
_cell_angle_alpha 90
_cell_angle_beta 103.521(17)
_cell_angle_gamma 90
_cell_formula_units_Z 4
_cell_length_a 10.8938(19)
_cell_length_b 33.139(5)
_cell_length_c 11.704(2)
_cell_measurement_reflns_used 3110
_cell_measurement_temperature 293(2)
_cell_measurement_theta_max 21.5650
_cell_measurement_theta_min 3.6950
_cell_volume 4108.2(12)
_computing_cell_refinement
;
CrysAlisPro, Agilent Technologies,
Version 1.171.36.28 (release 01-02-2013 CrysAlis171 .NET)
(compiled Feb  1 2013,16:14:44)
;
_computing_data_collection
;
CrysAlisPro, Agilent Technologies,
Version 1.171.36.28 (release 01-02-2013 CrysAlis171 .NET)
(compiled Feb  1 2013,16:14:44)
;
_computing_data_reduction
;
CrysAlisPro, Agilent Technologies,
Version 1.171.36.28 (release 01-02-2013 CrysAlis171 .NET)
(compiled Feb  1 2013,16:14:44)
;
_computing_molecular_graphics
;
O. V. Dolomanov, L. J. Bourhis, R. J. Gildea, J. A. K. Howard and H. Puschmann,
OLEX2: a complete structure solution, refinement and analysis program.
J. Appl. Cryst. (2009). 42, 339-341.
;
_computing_publication_material
;
O. V. Dolomanov, L. J. Bourhis, R. J. Gildea, J. A. K. Howard and H. Puschmann,
OLEX2: a complete structure solution, refinement and analysis program.
J. Appl. Cryst. (2009). 42, 339-341.
;
_computing_structure_refinement
;
SHELXL, G.M. Sheldrick, Acta Cryst.
(2008). A64, 112-122
;
_computing_structure_solution 'SUPERFLIP, J. Appl. Cryst. (2007) 40, 786-790'
_diffrn_ambient_temperature 293(2)
_diffrn_detector_area_resol_mean 16.0733
_diffrn_measured_fraction_theta_full 0.9977
_diffrn_measured_fraction_theta_max 0.8834
_diffrn_measurement_details
;
#__ type_ start__ end____ width___ exp.time_
  1 omega  -71.00  -13.00   1.0000   20.0000
omega____ theta____ kappa____ phi______ frames
    -      -19.3700  -57.0000  -30.0000 58

#__ type_ start__ end____ width___ exp.time_
  2 omega  -14.00   18.00   1.0000   20.0000
omega____ theta____ kappa____ phi______ frames
    -      -19.3700  -99.0000 -180.0000 32

#__ type_ start__ end____ width___ exp.time_
  3 omega  -22.00   36.00   1.0000   20.0000
omega____ theta____ kappa____ phi______ frames
    -       22.6512  -57.0000   30.0000 58

#__ type_ start__ end____ width___ exp.time_
  4 omega  -40.00   48.00   1.0000   20.0000
omega____ theta____ kappa____ phi______ frames
    -       22.6512  -57.0000  -90.0000 88

#__ type_ start__ end____ width___ exp.time_
  5 omega   39.00   68.00   1.0000   20.0000
omega____ theta____ kappa____ phi______ frames
    -       22.6512  -99.0000   60.0000 29
;
_diffrn_measurement_device_type 'SuperNova, Dual, Cu at zero, Eos'
_diffrn_measurement_method '\w scans'
_diffrn_orient_matrix_UB_11 -0.0176076000
_diffrn_orient_matrix_UB_12 -0.0206406000
_diffrn_orient_matrix_UB_13 0.0009467000
_diffrn_orient_matrix_UB_21 -0.0488137000
_diffrn_orient_matrix_UB_22 0.0031554000
_diffrn_orient_matrix_UB_23 -0.0509128000
_diffrn_orient_matrix_UB_31 0.0420488000
_diffrn_orient_matrix_UB_32 -0.0049503000
_diffrn_orient_matrix_UB_33 -0.0358701000
_diffrn_radiation_monochromator mirror
_diffrn_radiation_type 'Mo K\a'
_diffrn_radiation_wavelength 0.7107
_diffrn_reflns_av_R_equivalents 0.0570
_diffrn_reflns_av_unetI/netI 0.0854
_diffrn_reflns_Laue_measured_fraction_full 0.998
_diffrn_reflns_Laue_measured_fraction_max 0.998
_diffrn_reflns_limit_h_max 13
_diffrn_reflns_limit_h_min -13
_diffrn_reflns_limit_k_max 40
_diffrn_reflns_limit_k_min -39
_diffrn_reflns_limit_l_max 13
_diffrn_reflns_limit_l_min -14
_diffrn_reflns_number 17701
_diffrn_reflns_point_group_measured_fraction_full 0.998
_diffrn_reflns_point_group_measured_fraction_max 0.998
_diffrn_reflns_theta_full 25.500
_diffrn_reflns_theta_max 26.022
_diffrn_reflns_theta_min 2.948
_diffrn_source 'SuperNova (Mo) X-ray Source'
_exptl_absorpt_coefficient_mu 0.074
_exptl_absorpt_correction_T_max 1.00000
_exptl_absorpt_correction_T_min 0.15298
_exptl_absorpt_correction_type multi-scan
_exptl_absorpt_process_details
;
CrysAlisPro, Agilent Technologies,
Version 1.171.36.28 (release 01-02-2013 CrysAlis171 .NET)
(compiled Feb  1 2013,16:14:44)
Empirical absorption correction using spherical harmonics,
 implemented in SCALE3 ABSPACK scaling algorithm.
;
_exptl_crystal_colour 'clear dark yellow'
_exptl_crystal_density_diffrn 1.214
_exptl_crystal_description plate
_exptl_crystal_F_000 1584
_exptl_crystal_size_max 0.24
_exptl_crystal_size_mid 0.17
_exptl_crystal_size_min 0.03
_refine_diff_density_max 0.193
_refine_diff_density_min -0.171
_refine_diff_density_rms 0.041
_refine_ls_extinction_coef 0.0053(7)
_refine_ls_extinction_expression Fc^*^=kFc[1+0.001xFc^2^\l^3^/sin(2\q)]^-1/4^
_refine_ls_extinction_method SHELXL
_refine_ls_goodness_of_fit_ref 1.055
_refine_ls_hydrogen_treatment constr
_refine_ls_matrix_type full
_refine_ls_number_parameters 528
_refine_ls_number_reflns 8085
_refine_ls_number_restraints 0
_refine_ls_restrained_S_all 1.055
_refine_ls_R_factor_all 0.1490
_refine_ls_R_factor_gt 0.0792
_refine_ls_shift/su_max 0.000
_refine_ls_shift/su_mean 0.000
_refine_ls_structure_factor_coef Fsqd
_refine_ls_weighting_details
;
 w=1/[\s^2^(Fo^2^)+(0.0573P)^2^+2.2708P]
 where P=(Fo^2^+2Fc^2^)/3
;
_refine_ls_weighting_scheme calc
_refine_ls_wR_factor_gt 0.1812
_refine_ls_wR_factor_ref 0.2195
_reflns_Friedel_coverage 0.000
_reflns_number_gt 3988
_reflns_number_total 8085
_reflns_threshold_expression 'I > 2\s(I)'
_cod_data_source_file jo5b02806_si_009.cif
_cod_data_source_block zhangyf_da
_cod_original_cell_volume 4108.3(12)
_cod_database_code 4036580
_reflns_odcompleteness_completeness 99.77
_reflns_odcompleteness_iscentric 1
_reflns_odcompleteness_theta 26.32
_olex2_refinement_description
;
1. Fixed Uiso
 At 1.2 times of:
  All C(H) groups
 At 1.5 times of:
  All C(H,H,H) groups
2.a Aromatic/amide H refined with riding coordinates:
 C1A(H1A), C2(H2), C6(H6), C7(H7), C9(H9), C13(H13), C14(H14), C15(H15),
 C16(H16), C20(H20), C29(H29), C30(H30), C31(H31), C32(H32), C33(H33), C37(H37),
  C38(H38), C39(H39), C40(H40), C41(H41), C44(H44), C45(H45), C46(H46),
 C47(H47), C48(H48), C50(H50), C51(H51), C52(H52), C53(H53), C54(H54)
2.b Idealised Me refined as rotating group:
 C23(H23A,H23B,H23C), C24(H24A,H24B,H24C), C25(H25A,H25B,H25C), C26(H26A,H26B,
 H26C)
;
_shelx_space_group_comment
;
The symmetry employed for this shelxl refinement is uniquely defined
by the following loop, which should always be used as a source of
symmetry information in preference to the above space-group names.
They are only intended as comments.
;
_shelxl_version_number 2013-2

loop_
_space_group_symop_operation_xyz
'x, y, z'
'-x+1/2, y+1/2, -z+1/2'
'-x, -y, -z'
'x-1/2, -y-1/2, z-1/2'

loop_
_atom_site_label
_atom_site_type_symbol
_atom_site_fract_x
_atom_site_fract_y
_atom_site_fract_z
_atom_site_U_iso_or_equiv
_atom_site_adp_type
_atom_site_occupancy
_atom_site_site_symmetry_order
_atom_site_calc_flag
_atom_site_refinement_flags_posn
_atom_site_refinement_flags_adp
O1 O 0.7651(2) 0.61078(7) 0.2474(2) 0.0567(7) Uani 1 1 d . .
O2 O 0.9232(3) 0.63811(7) 0.1125(2) 0.0677(8) Uani 1 1 d . .
O3 O 1.1026(3) 0.57121(10) 0.0744(3) 0.0872(10) Uani 1 1 d . .
C1 C 0.9056(3) 0.66100(10) 0.2056(3) 0.0544(9) Uani 1 1 d . .
C1A C 0.8632(5) 0.86126(15) 0.1508(5) 0.0951(16) Uani 1 1 d . .
H1A H 0.8306 0.8837 0.1062 0.114 Uiso 1 1 calc R U
C2 C 0.9701(4) 0.69705(10) 0.2323(3) 0.0606(10) Uani 1 1 d . .
H2 H 1.0279 0.7054 0.1900 0.073 Uiso 1 1 calc R U
C3 C 0.9474(3) 0.72046(10) 0.3229(3) 0.0550(9) Uani 1 1 d . .
C4 C 1.0097(4) 0.76098(11) 0.3677(4) 0.0610(10) Uani 1 1 d . .
C5 C 0.9610(4) 0.79497(11) 0.2835(4) 0.0629(10) Uani 1 1 d . .
C6 C 0.9767(5) 0.79923(13) 0.1700(4) 0.0843(14) Uani 1 1 d . .
H6 H 1.0206 0.7797 0.1385 0.101 Uiso 1 1 calc R U
C7 C 0.9273(5) 0.83233(16) 0.1038(5) 0.0939(15) Uani 1 1 d . .
H7 H 0.9373 0.8351 0.0274 0.113 Uiso 1 1 calc R U
C8 C 0.8527(3) 0.58139(10) 0.2208(3) 0.0520(9) Uani 1 1 d . .
C9 C 0.8470(4) 0.85740(13) 0.2634(5) 0.0869(15) Uani 1 1 d . .
H9 H 0.8035 0.8771 0.2945 0.104 Uiso 1 1 calc R U
C10 C 0.8960(4) 0.82381(11) 0.3306(4) 0.0660(11) Uani 1 1 d . .
C11 C 0.8826(4) 0.81295(12) 0.4536(4) 0.0701(11) Uani 1 1 d . .
C12 C 0.7472(4) 0.80236(12) 0.4461(4) 0.0680(11) Uani 1 1 d . .
C13 C 0.6444(5) 0.82882(15) 0.4289(4) 0.0874(15) Uani 1 1 d . .
H13 H 0.6566 0.8566 0.4271 0.105 Uiso 1 1 calc R U
C14 C 0.5240(5) 0.81287(18) 0.4147(4) 0.0934(16) Uani 1 1 d . .
H14 H 0.4546 0.8300 0.4026 0.112 Uiso 1 1 calc R U
C15 C 0.5065(4) 0.77166(18) 0.4185(4) 0.0876(14) Uani 1 1 d . .
H15 H 0.4253 0.7613 0.4075 0.105 Uiso 1 1 calc R U
C16 C 0.6083(4) 0.74561(14) 0.4385(4) 0.0735(12) Uani 1 1 d . .
H16 H 0.5959 0.7179 0.4420 0.088 Uiso 1 1 calc R U
C17 C 0.7286(4) 0.76113(12) 0.4534(3) 0.0590(10) Uani 1 1 d . .
C18 C 0.8517(4) 0.73806(11) 0.4829(3) 0.0587(10) Uani 1 1 d . .
C19 C 0.8628(3) 0.70818(10) 0.3874(3) 0.0534(9) Uani 1 1 d . .
C20 C 0.8007(3) 0.67149(11) 0.3626(3) 0.0586(10) Uani 1 1 d . .
H20 H 0.7450 0.6627 0.4066 0.070 Uiso 1 1 calc R U
C21 C 0.8229(3) 0.64843(10) 0.2718(3) 0.0525(9) Uani 1 1 d . .
C22 C 0.9570(4) 0.77120(12) 0.4799(4) 0.0645(11) Uani 1 1 d . .
C23 C 1.1532(4) 0.75734(14) 0.3874(5) 0.0873(15) Uani 1 1 d . .
H23A H 1.1829 0.7357 0.4414 0.131 Uiso 1 1 calc R U
H23B H 1.1921 0.7822 0.4194 0.131 Uiso 1 1 calc R U
H23C H 1.1747 0.7519 0.3139 0.131 Uiso 1 1 calc R U
C24 C 0.9275(5) 0.84824(15) 0.5401(5) 0.1088(18) Uani 1 1 d . .
H24A H 0.8750 0.8714 0.5155 0.163 Uiso 1 1 calc R U
H24B H 1.0135 0.8548 0.5407 0.163 Uiso 1 1 calc R U
H24C H 0.9217 0.8404 0.6176 0.163 Uiso 1 1 calc R U
C25 C 0.8615(4) 0.71643(13) 0.6020(4) 0.0822(13) Uani 1 1 d . .
H25A H 0.7910 0.6985 0.5959 0.123 Uiso 1 1 calc R U
H25B H 0.8611 0.7361 0.6621 0.123 Uiso 1 1 calc R U
H25C H 0.9386 0.7012 0.6218 0.123 Uiso 1 1 calc R U
C26 C 1.0597(4) 0.77192(17) 0.5928(4) 0.0977(16) Uani 1 1 d . .
H26A H 1.0219 0.7751 0.6586 0.147 Uiso 1 1 calc R U
H26B H 1.1160 0.7940 0.5906 0.147 Uiso 1 1 calc R U
H26C H 1.1060 0.7470 0.6006 0.147 Uiso 1 1 calc R U
C27 C 0.9031(3) 0.59457(10) 0.1124(3) 0.0537(9) Uani 1 1 d . .
C28 C 0.8237(4) 0.58256(11) -0.0059(3) 0.0567(9) Uani 1 1 d . .
C29 C 0.7371(4) 0.60904(15) -0.0698(4) 0.0802(13) Uani 1 1 d . .
H29 H 0.7326 0.6352 -0.0423 0.096 Uiso 1 1 calc R U
C30 C 0.6569(5) 0.5975(2) -0.1739(5) 0.1087(19) Uani 1 1 d . .
H30 H 0.6001 0.6158 -0.2174 0.130 Uiso 1 1 calc R U
C31 C 0.6616(5) 0.5589(3) -0.2124(5) 0.109(2) Uani 1 1 d . .
H31 H 0.6049 0.5506 -0.2806 0.131 Uiso 1 1 calc R U
C32 C 0.7489(5) 0.53210(17) -0.1520(5) 0.0921(16) Uani 1 1 d . .
H32 H 0.7530 0.5061 -0.1807 0.110 Uiso 1 1 calc R U
C33 C 0.8307(4) 0.54384(13) -0.0487(4) 0.0703(11) Uani 1 1 d . .
H33 H 0.8904 0.5258 -0.0079 0.084 Uiso 1 1 calc R U
C34 C 1.0394(4) 0.57884(11) 0.1444(4) 0.0600(10) Uani 1 1 d . .
C35 C 1.0782(4) 0.57665(11) 0.2747(3) 0.0559(9) Uani 1 1 d . .
C36 C 1.2092(4) 0.57084(12) 0.3360(4) 0.0630(10) Uani 1 1 d . .
C37 C 1.3044(4) 0.59037(15) 0.2959(4) 0.0841(14) Uani 1 1 d . .
H37 H 1.2840 0.6073 0.2309 0.101 Uiso 1 1 calc R U
C38 C 1.4287(5) 0.5845(2) 0.3527(6) 0.1036(18) Uani 1 1 d . .
H38 H 1.4917 0.5977 0.3257 0.124 Uiso 1 1 calc R U
C39 C 1.4613(5) 0.5598(2) 0.4475(6) 0.113(2) Uani 1 1 d . .
H39 H 1.5458 0.5560 0.4844 0.136 Uiso 1 1 calc R U
C40 C 1.3690(6) 0.54049(17) 0.4886(5) 0.1038(17) Uani 1 1 d . .
H40 H 1.3910 0.5238 0.5541 0.125 Uiso 1 1 calc R U
C41 C 1.2439(4) 0.54568(13) 0.4334(4) 0.0767(12) Uani 1 1 d . .
H41 H 1.1819 0.5323 0.4614 0.092 Uiso 1 1 calc R U
C42 C 0.9734(3) 0.57960(10) 0.3186(3) 0.0527(9) Uani 1 1 d . .
C43 C 0.9649(4) 0.58251(11) 0.4423(3) 0.0574(9) Uani 1 1 d . .
C44 C 1.0366(4) 0.61080(12) 0.5149(3) 0.0643(10) Uani 1 1 d . .
H44 H 1.0937 0.6267 0.4872 0.077 Uiso 1 1 calc R U
C45 C 1.0236(4) 0.61568(14) 0.6297(4) 0.0769(12) Uani 1 1 d . .
H45 H 1.0712 0.6351 0.6780 0.092 Uiso 1 1 calc R U
C46 C 0.9420(5) 0.59221(17) 0.6714(4) 0.0911(15) Uani 1 1 d . .
H46 H 0.9335 0.5955 0.7481 0.109 Uiso 1 1 calc R U
C47 C 0.8721(5) 0.56367(18) 0.6000(5) 0.1012(17) Uani 1 1 d . .
H47 H 0.8173 0.5473 0.6293 0.121 Uiso 1 1 calc R U
C48 C 0.8816(4) 0.55892(15) 0.4862(4) 0.0865(14) Uani 1 1 d . .
H48 H 0.8320 0.5398 0.4383 0.104 Uiso 1 1 calc R U
C49 C 0.7807(4) 0.54144(10) 0.2019(3) 0.0542(9) Uani 1 1 d . .
C50 C 0.6508(4) 0.54189(12) 0.1669(4) 0.0696(11) Uani 1 1 d . .
H50 H 0.6076 0.5663 0.1567 0.083 Uiso 1 1 calc R U
C51 C 0.5846(5) 0.50592(14) 0.1468(5) 0.0899(15) Uani 1 1 d . .
H51 H 0.4969 0.5065 0.1237 0.108 Uiso 1 1 calc R U
C52 C 0.6458(6) 0.46969(15) 0.1603(5) 0.1038(18) Uani 1 1 d . .
H52 H 0.6003 0.4457 0.1468 0.125 Uiso 1 1 calc R U
C53 C 0.7730(5) 0.46901(13) 0.1933(5) 0.1013(17) Uani 1 1 d . .
H53 H 0.8155 0.4445 0.2011 0.122 Uiso 1 1 calc R U
C54 C 0.8409(4) 0.50489(12) 0.2159(4) 0.0780(13) Uani 1 1 d . .
H54 H 0.9285 0.5040 0.2409 0.094 Uiso 1 1 calc R U

loop_
_atom_site_aniso_label
_atom_site_aniso_U_11
_atom_site_aniso_U_22
_atom_site_aniso_U_33
_atom_site_aniso_U_23
_atom_site_aniso_U_13
_atom_site_aniso_U_12
O1 0.0602(15) 0.0480(13) 0.0664(17) -0.0042(13) 0.0235(13) -0.0054(11)
O2 0.110(2) 0.0449(14) 0.0603(17) -0.0018(13) 0.0435(16) -0.0064(13)
O3 0.078(2) 0.121(3) 0.069(2) -0.0117(19) 0.0312(17) 0.0084(18)
C1 0.066(2) 0.050(2) 0.053(2) 0.0009(18) 0.0244(19) -0.0019(17)
C1A 0.087(4) 0.079(3) 0.120(5) 0.028(3) 0.026(3) 0.002(3)
C2 0.075(3) 0.049(2) 0.069(3) -0.001(2) 0.039(2) -0.0022(18)
C3 0.056(2) 0.0475(19) 0.064(2) 0.0011(19) 0.0192(19) 0.0023(16)
C4 0.057(2) 0.057(2) 0.070(3) -0.006(2) 0.017(2) -0.0020(18)
C5 0.067(3) 0.054(2) 0.070(3) -0.006(2) 0.020(2) -0.0076(19)
C6 0.114(4) 0.060(3) 0.088(4) 0.002(3) 0.043(3) -0.004(2)
C7 0.112(4) 0.086(3) 0.086(4) 0.014(3) 0.027(3) -0.005(3)
C8 0.061(2) 0.0437(18) 0.055(2) -0.0014(17) 0.0210(19) 0.0002(16)
C9 0.083(3) 0.060(3) 0.123(4) 0.010(3) 0.035(3) 0.008(2)
C10 0.064(3) 0.052(2) 0.085(3) -0.006(2) 0.023(2) 0.0017(18)
C11 0.083(3) 0.060(2) 0.071(3) -0.017(2) 0.025(2) 0.005(2)
C12 0.072(3) 0.067(3) 0.070(3) -0.007(2) 0.027(2) 0.011(2)
C13 0.095(4) 0.085(3) 0.093(4) 0.010(3) 0.045(3) 0.031(3)
C14 0.086(4) 0.116(4) 0.089(4) 0.012(3) 0.043(3) 0.040(3)
C15 0.065(3) 0.121(4) 0.085(3) 0.000(3) 0.034(3) 0.010(3)
C16 0.068(3) 0.086(3) 0.075(3) -0.004(2) 0.032(2) 0.007(2)
C17 0.062(3) 0.067(2) 0.052(2) -0.005(2) 0.0225(19) 0.008(2)
C18 0.066(2) 0.058(2) 0.055(2) -0.0013(19) 0.020(2) 0.0036(18)
C19 0.060(2) 0.050(2) 0.055(2) -0.0009(18) 0.0217(19) 0.0041(17)
C20 0.064(2) 0.054(2) 0.065(3) 0.002(2) 0.029(2) 0.0009(18)
C21 0.058(2) 0.0463(19) 0.055(2) -0.0003(18) 0.0183(18) -0.0007(17)
C22 0.061(2) 0.069(3) 0.062(3) -0.012(2) 0.012(2) 0.000(2)
C23 0.060(3) 0.086(3) 0.120(4) -0.013(3) 0.028(3) -0.004(2)
C24 0.132(5) 0.083(3) 0.115(4) -0.050(3) 0.037(4) -0.013(3)
C25 0.101(4) 0.082(3) 0.067(3) 0.004(2) 0.028(3) 0.014(3)
C26 0.079(3) 0.124(4) 0.080(3) -0.017(3) -0.001(3) -0.004(3)
C27 0.067(2) 0.0442(19) 0.053(2) -0.0012(17) 0.0207(19) -0.0024(17)
C28 0.060(2) 0.059(2) 0.054(2) 0.0040(19) 0.0179(19) 0.0053(18)
C29 0.073(3) 0.095(3) 0.076(3) 0.009(3) 0.024(3) 0.022(3)
C30 0.078(4) 0.163(6) 0.080(4) 0.013(4) 0.007(3) 0.024(4)
C31 0.074(4) 0.182(7) 0.069(4) -0.011(4) 0.012(3) -0.019(4)
C32 0.099(4) 0.106(4) 0.080(4) -0.030(3) 0.040(3) -0.031(3)
C33 0.081(3) 0.069(3) 0.059(3) -0.009(2) 0.015(2) -0.001(2)
C34 0.065(3) 0.057(2) 0.061(3) -0.005(2) 0.019(2) -0.0036(18)
C35 0.061(2) 0.054(2) 0.053(2) -0.0006(18) 0.0142(19) -0.0023(17)
C36 0.062(3) 0.066(2) 0.060(3) -0.010(2) 0.012(2) 0.004(2)
C37 0.058(3) 0.113(4) 0.082(3) -0.007(3) 0.018(2) -0.006(3)
C38 0.063(3) 0.148(5) 0.100(4) -0.028(4) 0.019(3) -0.005(3)
C39 0.070(4) 0.144(6) 0.118(5) -0.034(4) 0.006(4) 0.024(4)
C40 0.104(4) 0.096(4) 0.094(4) -0.008(3) -0.010(4) 0.036(3)
C41 0.076(3) 0.070(3) 0.080(3) -0.008(3) 0.010(3) 0.010(2)
C42 0.063(2) 0.0456(19) 0.050(2) 0.0013(17) 0.0156(19) -0.0041(17)
C43 0.064(2) 0.055(2) 0.054(2) 0.0030(19) 0.0154(19) 0.0007(18)
C44 0.070(3) 0.067(2) 0.058(3) 0.000(2) 0.018(2) 0.001(2)
C45 0.086(3) 0.081(3) 0.060(3) -0.006(2) 0.011(2) 0.003(2)
C46 0.101(4) 0.116(4) 0.062(3) 0.003(3) 0.031(3) 0.004(3)
C47 0.118(4) 0.126(4) 0.073(3) 0.003(3) 0.047(3) -0.028(4)
C48 0.096(3) 0.104(4) 0.065(3) 0.000(3) 0.029(3) -0.030(3)
C49 0.061(2) 0.048(2) 0.052(2) 0.0054(18) 0.0108(18) -0.0069(17)
C50 0.070(3) 0.060(2) 0.078(3) -0.003(2) 0.017(2) -0.008(2)
C51 0.079(3) 0.075(3) 0.112(4) -0.004(3) 0.014(3) -0.024(3)
C52 0.105(4) 0.062(3) 0.133(5) 0.000(3) 0.006(4) -0.026(3)
C53 0.097(4) 0.049(2) 0.144(5) 0.003(3) -0.001(4) -0.008(2)
C54 0.078(3) 0.051(2) 0.098(4) 0.005(2) 0.006(3) -0.005(2)

loop_
_atom_type_symbol
_atom_type_description
_atom_type_scat_dispersion_real
_atom_type_scat_dispersion_imag
_atom_type_scat_source
C C 0.0033 0.0016 'International Tables Vol C Tables 4.2.6.8 and 6.1.1.4'
H H 0.0000 0.0000 'International Tables Vol C Tables 4.2.6.8 and 6.1.1.4'
O O 0.0106 0.0060 'International Tables Vol C Tables 4.2.6.8 and 6.1.1.4'

loop_
_geom_angle_atom_site_label_1
_geom_angle_atom_site_label_2
_geom_angle_atom_site_label_3
_geom_angle
C21 O1 C8 110.9(2)
C1 O2 C27 119.8(3)
O2 C1 C2 119.8(3)
O2 C1 C21 120.5(3)
C21 C1 C2 119.7(3)
C7 C1A H1A 119.7
C7 C1A C9 120.7(5)
C9 C1A H1A 119.7
C1 C2 H2 120.5
C3 C2 C1 119.0(3)
C3 C2 H2 120.5
C2 C3 C4 127.3(3)
C2 C3 C19 121.0(3)
C19 C3 C4 111.6(3)
C3 C4 C22 104.6(3)
C5 C4 C3 111.7(3)
C5 C4 C22 104.0(3)
C5 C4 C23 110.4(3)
C23 C4 C3 109.6(3)
C23 C4 C22 116.4(4)
C6 C5 C4 126.8(4)
C10 C5 C4 113.1(4)
C10 C5 C6 120.1(4)
C5 C6 H6 120.0
C7 C6 C5 120.1(4)
C7 C6 H6 120.0
C1A C7 C6 119.9(5)
C1A C7 H7 120.1
C6 C7 H7 120.1
O1 C8 C27 111.3(3)
O1 C8 C42 111.1(3)
O1 C8 C49 105.8(3)
C42 C8 C27 102.4(3)
C49 C8 C27 113.1(3)
C49 C8 C42 113.4(3)
C1A C9 H9 120.1
C1A C9 C10 119.7(4)
C10 C9 H9 120.1
C5 C10 C9 119.5(4)
C5 C10 C11 112.7(4)
C9 C10 C11 127.8(4)
C10 C11 C22 103.3(3)
C10 C11 C24 110.7(4)
C12 C11 C10 108.1(4)
C12 C11 C22 104.9(3)
C12 C11 C24 111.8(3)
C24 C11 C22 117.4(4)
C13 C12 C11 127.2(4)
C17 C12 C11 112.5(3)
C17 C12 C13 120.2(4)
C12 C13 H13 120.6
C14 C13 C12 118.7(5)
C14 C13 H13 120.6
C13 C14 H14 119.8
C15 C14 C13 120.4(4)
C15 C14 H14 119.8
C14 C15 H15 119.6
C14 C15 C16 120.8(5)
C16 C15 H15 119.6
C15 C16 H16 120.4
C17 C16 C15 119.3(4)
C17 C16 H16 120.4
C12 C17 C18 112.2(3)
C16 C17 C12 120.5(4)
C16 C17 C18 127.3(4)
C17 C18 C19 112.4(3)
C17 C18 C22 104.5(3)
C17 C18 C25 108.1(3)
C19 C18 C22 104.6(3)
C19 C18 C25 111.1(3)
C25 C18 C22 116.1(3)
C3 C19 C18 112.8(3)
C3 C19 C20 119.8(3)
C20 C19 C18 127.3(3)
C19 C20 H20 120.5
C21 C20 C19 118.9(3)
C21 C20 H20 120.5
C1 C21 O1 118.4(3)
C20 C21 O1 120.1(3)
C20 C21 C1 121.4(3)
C4 C22 C11 106.9(3)
C4 C22 C18 105.8(3)
C18 C22 C11 105.4(3)
C26 C22 C4 112.9(3)
C26 C22 C11 113.1(4)
C26 C22 C18 112.3(4)
C4 C23 H23A 109.5
C4 C23 H23B 109.5
C4 C23 H23C 109.5
H23A C23 H23B 109.5
H23A C23 H23C 109.5
H23B C23 H23C 109.5
C11 C24 H24A 109.5
C11 C24 H24B 109.5
C11 C24 H24C 109.5
H24A C24 H24B 109.5
H24A C24 H24C 109.5
H24B C24 H24C 109.5
C18 C25 H25A 109.5
C18 C25 H25B 109.5
C18 C25 H25C 109.5
H25A C25 H25B 109.5
H25A C25 H25C 109.5
H25B C25 H25C 109.5
C22 C26 H26A 109.5
C22 C26 H26B 109.5
C22 C26 H26C 109.5
H26A C26 H26B 109.5
H26A C26 H26C 109.5
H26B C26 H26C 109.5
O2 C27 C8 111.0(3)
O2 C27 C28 108.4(3)
O2 C27 C34 101.5(3)
C28 C27 C8 116.0(3)
C28 C27 C34 116.8(3)
C34 C27 C8 102.2(3)
C29 C28 C27 120.4(4)
C29 C28 C33 118.8(4)
C33 C28 C27 120.6(4)
C28 C29 H29 119.5
C28 C29 C30 121.1(5)
C30 C29 H29 119.5
C29 C30 H30 120.3
C31 C30 C29 119.3(6)
C31 C30 H30 120.3
C30 C31 H31 119.5
C30 C31 C32 120.9(5)
C32 C31 H31 119.5
C31 C32 H32 120.1
C31 C32 C33 119.8(5)
C33 C32 H32 120.1
C28 C33 H33 120.0
C32 C33 C28 120.0(5)
C32 C33 H33 120.0
O3 C34 C27 125.1(4)
O3 C34 C35 127.8(4)
C35 C34 C27 107.1(3)
C36 C35 C34 121.6(3)
C42 C35 C34 108.8(3)
C42 C35 C36 129.6(4)
C37 C36 C35 119.7(4)
C41 C36 C35 122.1(4)
C41 C36 C37 118.3(4)
C36 C37 H37 120.1
C38 C37 C36 119.8(5)
C38 C37 H37 120.1
C37 C38 H38 119.3
C39 C38 C37 121.4(5)
C39 C38 H38 119.3
C38 C39 H39 120.2
C38 C39 C40 119.7(5)
C40 C39 H39 120.2
C39 C40 H40 119.9
C39 C40 C41 120.3(6)
C41 C40 H40 119.9
C36 C41 H41 119.7
C40 C41 C36 120.6(5)
C40 C41 H41 119.7
C35 C42 C8 111.7(3)
C35 C42 C43 128.7(4)
C43 C42 C8 119.5(3)
C44 C43 C42 119.6(3)
C44 C43 C48 118.8(4)
C48 C43 C42 121.6(4)
C43 C44 H44 119.9
C43 C44 C45 120.2(4)
C45 C44 H44 119.9
C44 C45 H45 119.9
C46 C45 C44 120.2(4)
C46 C45 H45 119.9
C45 C46 H46 120.2
C45 C46 C47 119.7(5)
C47 C46 H46 120.2
C46 C47 H47 119.5
C46 C47 C48 121.0(5)
C48 C47 H47 119.5
C43 C48 H48 120.0
C47 C48 C43 120.1(5)
C47 C48 H48 120.0
C50 C49 C8 119.4(3)
C54 C49 C8 122.2(3)
C54 C49 C50 118.4(4)
C49 C50 H50 120.0
C49 C50 C51 119.9(4)
C51 C50 H50 120.0
C50 C51 H51 119.4
C52 C51 C50 121.1(5)
C52 C51 H51 119.4
C51 C52 H52 120.4
C53 C52 C51 119.3(4)
C53 C52 H52 120.4
C52 C53 H53 119.8
C52 C53 C54 120.3(5)
C54 C53 H53 119.8
C49 C54 C53 120.9(4)
C49 C54 H54 119.5
C53 C54 H54 119.5

loop_
_geom_bond_atom_site_label_1
_geom_bond_atom_site_label_2
_geom_bond_distance
O1 C8 1.448(4)
O1 C21 1.397(4)
O2 C1 1.377(4)
O2 C27 1.459(4)
O3 C34 1.213(4)
C1 C2 1.384(5)
C1 C21 1.383(5)
C1A H1A 0.9300
C1A C7 1.374(7)
C1A C9 1.375(7)
C2 H2 0.9300
C2 C3 1.382(5)
C3 C4 1.540(5)
C3 C19 1.382(5)
C4 C5 1.508(5)
C4 C22 1.588(5)
C4 C23 1.531(5)
C5 C6 1.386(6)
C5 C10 1.379(5)
C6 H6 0.9300
C6 C7 1.378(6)
C7 H7 0.9300
C8 C27 1.559(5)
C8 C42 1.529(5)
C8 C49 1.528(5)
C9 H9 0.9300
C9 C10 1.395(6)
C10 C11 1.524(6)
C11 C12 1.499(6)
C11 C22 1.597(5)
C11 C24 1.549(6)
C12 C13 1.399(5)
C12 C17 1.387(5)
C13 H13 0.9300
C13 C14 1.388(7)
C14 H14 0.9300
C14 C15 1.381(7)
C15 H15 0.9300
C15 C16 1.381(6)
C16 H16 0.9300
C16 C17 1.380(5)
C17 C18 1.512(5)
C18 C19 1.519(5)
C18 C22 1.595(5)
C18 C25 1.549(5)
C19 C20 1.389(5)
C20 H20 0.9300
C20 C21 1.375(5)
C22 C26 1.519(6)
C23 H23A 0.9600
C23 H23B 0.9600
C23 H23C 0.9600
C24 H24A 0.9600
C24 H24B 0.9600
C24 H24C 0.9600
C25 H25A 0.9600
C25 H25B 0.9600
C25 H25C 0.9600
C26 H26A 0.9600
C26 H26B 0.9600
C26 H26C 0.9600
C27 C28 1.504(5)
C27 C34 1.535(5)
C28 C29 1.375(5)
C28 C33 1.386(5)
C29 H29 0.9300
C29 C30 1.378(7)
C30 H30 0.9300
C30 C31 1.359(8)
C31 H31 0.9300
C31 C32 1.371(8)
C32 H32 0.9300
C32 C33 1.379(6)
C33 H33 0.9300
C34 C35 1.486(5)
C35 C36 1.453(5)
C35 C42 1.361(5)
C36 C37 1.393(6)
C36 C41 1.391(6)
C37 H37 0.9300
C37 C38 1.375(7)
C38 H38 0.9300
C38 C39 1.357(8)
C39 H39 0.9300
C39 C40 1.371(8)
C40 H40 0.9300
C40 C41 1.376(6)
C41 H41 0.9300
C42 C43 1.476(5)
C43 C44 1.378(5)
C43 C48 1.385(5)
C44 H44 0.9300
C44 C45 1.393(5)
C45 H45 0.9300
C45 C46 1.355(6)
C46 H46 0.9300
C46 C47 1.369(7)
C47 H47 0.9300
C47 C48 1.369(6)
C48 H48 0.9300
C49 C50 1.378(5)
C49 C54 1.369(5)
C50 H50 0.9300
C50 C51 1.384(5)
C51 H51 0.9300
C51 C52 1.365(6)
C52 H52 0.9300
C52 C53 1.349(6)
C53 H53 0.9300
C53 C54 1.393(6)
C54 H54 0.9300

loop_
_geom_torsion_atom_site_label_1
_geom_torsion_atom_site_label_2
_geom_torsion_atom_site_label_3
_geom_torsion_atom_site_label_4
_geom_torsion
O1 C8 C27 O2 37.7(4)
O1 C8 C27 C28 -86.7(4)
O1 C8 C27 C34 145.2(3)
O1 C8 C42 C35 -138.6(3)
O1 C8 C42 C43 39.4(4)
O1 C8 C49 C50 25.2(5)
O1 C8 C49 C54 -156.4(4)
O2 C1 C2 C3 177.3(3)
O2 C1 C21 O1 4.6(5)
O2 C1 C21 C20 -177.7(3)
O2 C27 C28 C29 -30.2(5)
O2 C27 C28 C33 154.0(3)
O2 C27 C34 O3 -88.8(4)
O2 C27 C34 C35 88.9(3)
O3 C34 C35 C36 10.4(6)
O3 C34 C35 C42 -167.7(4)
C1 O2 C27 C8 4.4(4)
C1 O2 C27 C28 132.9(3)
C1 O2 C27 C34 -103.6(3)
C1 C2 C3 C4 179.2(4)
C1 C2 C3 C19 0.7(6)
C1A C9 C10 C5 0.4(7)
C1A C9 C10 C11 -176.7(4)
C2 C1 C21 O1 -176.1(3)
C2 C1 C21 C20 1.6(6)
C2 C3 C4 C5 73.7(5)
C2 C3 C4 C22 -174.5(4)
C2 C3 C4 C23 -48.9(6)
C2 C3 C19 C18 179.8(3)
C2 C3 C19 C20 1.0(6)
C3 C4 C5 C6 -64.9(5)
C3 C4 C5 C10 115.6(4)
C3 C4 C22 C11 -119.3(3)
C3 C4 C22 C18 -7.4(4)
C3 C4 C22 C26 115.8(4)
C3 C19 C20 C21 -1.4(6)
C4 C3 C19 C18 1.2(5)
C4 C3 C19 C20 -177.7(3)
C4 C5 C6 C7 -179.5(4)
C4 C5 C10 C9 179.1(4)
C4 C5 C10 C11 -3.4(5)
C5 C4 C22 C11 -2.1(4)
C5 C4 C22 C18 109.9(3)
C5 C4 C22 C26 -126.9(4)
C5 C6 C7 C1A 0.5(7)
C5 C10 C11 C12 -109.0(4)
C5 C10 C11 C22 1.8(5)
C5 C10 C11 C24 128.3(4)
C6 C5 C10 C9 -0.4(6)
C6 C5 C10 C11 177.1(4)
C7 C1A C9 C10 0.1(8)
C8 O1 C21 C1 39.2(4)
C8 O1 C21 C20 -138.5(3)
C8 C27 C28 C29 95.4(4)
C8 C27 C28 C33 -80.4(4)
C8 C27 C34 O3 156.5(4)
C8 C27 C34 C35 -25.8(3)
C8 C42 C43 C44 -127.0(4)
C8 C42 C43 C48 49.4(5)
C8 C49 C50 C51 178.5(4)
C8 C49 C54 C53 -177.3(4)
C9 C1A C7 C6 -0.5(8)
C9 C10 C11 C12 68.3(5)
C9 C10 C11 C22 179.1(4)
C9 C10 C11 C24 -54.4(6)
C10 C5 C6 C7 0.0(7)
C10 C11 C12 C13 -73.0(5)
C10 C11 C12 C17 104.5(4)
C10 C11 C22 C4 0.3(4)
C10 C11 C22 C18 -111.9(3)
C10 C11 C22 C26 125.1(4)
C11 C12 C13 C14 174.8(4)
C11 C12 C17 C16 -174.8(4)
C11 C12 C17 C18 7.5(5)
C12 C11 C22 C4 113.4(3)
C12 C11 C22 C18 1.2(4)
C12 C11 C22 C26 -121.8(4)
C12 C13 C14 C15 0.5(7)
C12 C17 C18 C19 -119.0(4)
C12 C17 C18 C22 -6.2(4)
C12 C17 C18 C25 118.0(4)
C13 C12 C17 C16 2.9(6)
C13 C12 C17 C18 -174.8(4)
C13 C14 C15 C16 1.2(8)
C14 C15 C16 C17 -0.8(7)
C15 C16 C17 C12 -1.2(6)
C15 C16 C17 C18 176.1(4)
C16 C17 C18 C19 63.4(5)
C16 C17 C18 C22 176.2(4)
C16 C17 C18 C25 -59.5(5)
C17 C12 C13 C14 -2.5(7)
C17 C18 C19 C3 106.9(4)
C17 C18 C19 C20 -74.4(5)
C17 C18 C22 C4 -110.3(3)
C17 C18 C22 C11 2.7(4)
C17 C18 C22 C26 126.2(4)
C18 C19 C20 C21 179.9(4)
C19 C3 C4 C5 -107.7(4)
C19 C3 C4 C22 4.1(4)
C19 C3 C4 C23 129.6(4)
C19 C18 C22 C4 8.0(4)
C19 C18 C22 C11 121.0(3)
C19 C18 C22 C26 -115.5(4)
C19 C20 C21 O1 177.8(3)
C19 C20 C21 C1 0.2(6)
C21 O1 C8 C27 -59.6(4)
C21 O1 C8 C42 53.8(3)
C21 O1 C8 C49 177.3(3)
C21 C1 C2 C3 -2.0(6)
C22 C4 C5 C6 -177.1(4)
C22 C4 C5 C10 3.4(4)
C22 C11 C12 C13 177.3(4)
C22 C11 C12 C17 -5.3(5)
C22 C18 C19 C3 -5.9(4)
C22 C18 C19 C20 172.9(4)
C23 C4 C5 C6 57.3(5)
C23 C4 C5 C10 -122.2(4)
C23 C4 C22 C11 119.6(4)
C23 C4 C22 C18 -128.5(4)
C23 C4 C22 C26 -5.3(5)
C24 C11 C12 C13 49.1(6)
C24 C11 C12 C17 -133.4(4)
C24 C11 C22 C4 -121.8(4)
C24 C11 C22 C18 125.9(4)
C24 C11 C22 C26 2.9(5)
C25 C18 C19 C3 -131.9(4)
C25 C18 C19 C20 46.9(5)
C25 C18 C22 C4 130.7(3)
C25 C18 C22 C11 -116.3(4)
C25 C18 C22 C26 7.2(5)
C27 O2 C1 C2 153.6(4)
C27 O2 C1 C21 -27.1(5)
C27 C8 C42 C35 -19.7(4)
C27 C8 C42 C43 158.3(3)
C27 C8 C49 C50 -96.8(4)
C27 C8 C49 C54 81.6(5)
C27 C28 C29 C30 -174.9(4)
C27 C28 C33 C32 173.9(4)
C27 C34 C35 C36 -167.3(3)
C27 C34 C35 C42 14.6(4)
C28 C27 C34 O3 28.8(5)
C28 C27 C34 C35 -153.4(3)
C28 C29 C30 C31 1.6(8)
C29 C28 C33 C32 -2.0(6)
C29 C30 C31 C32 -3.1(8)
C30 C31 C32 C33 2.1(8)
C31 C32 C33 C28 0.5(7)
C33 C28 C29 C30 1.0(6)
C34 C27 C28 C29 -144.0(4)
C34 C27 C28 C33 40.1(5)
C34 C35 C36 C37 39.4(5)
C34 C35 C36 C41 -139.6(4)
C34 C35 C42 C8 3.6(4)
C34 C35 C42 C43 -174.1(3)
C35 C36 C37 C38 -179.1(4)
C35 C36 C41 C40 179.2(4)
C35 C42 C43 C44 50.6(5)
C35 C42 C43 C48 -132.9(4)
C36 C35 C42 C8 -174.3(3)
C36 C35 C42 C43 7.9(6)
C36 C37 C38 C39 0.2(8)
C37 C36 C41 C40 0.3(6)
C37 C38 C39 C40 -0.6(9)
C38 C39 C40 C41 0.7(9)
C39 C40 C41 C36 -0.6(7)
C41 C36 C37 C38 -0.1(6)
C42 C8 C27 O2 -81.1(3)
C42 C8 C27 C28 154.6(3)
C42 C8 C27 C34 26.5(3)
C42 C8 C49 C50 147.1(3)
C42 C8 C49 C54 -34.5(5)
C42 C35 C36 C37 -142.9(4)
C42 C35 C36 C41 38.1(6)
C42 C43 C44 C45 175.9(4)
C42 C43 C48 C47 -177.0(4)
C43 C44 C45 C46 1.0(6)
C44 C43 C48 C47 -0.5(7)
C44 C45 C46 C47 -0.1(8)
C45 C46 C47 C48 -1.2(9)
C46 C47 C48 C43 1.5(8)
C48 C43 C44 C45 -0.7(6)
C49 C8 C27 O2 156.5(3)
C49 C8 C27 C28 32.2(4)
C49 C8 C27 C34 -95.9(3)
C49 C8 C42 C35 102.4(3)
C49 C8 C42 C43 -79.6(4)
C49 C50 C51 C52 -0.5(7)
C50 C49 C54 C53 1.2(7)
C50 C51 C52 C53 -0.2(9)
C51 C52 C53 C54 1.4(9)
C52 C53 C54 C49 -1.9(8)
C54 C49 C50 C51 0.0(6)
